data_2200256
loop_
_publ_author_name
'Barker, Marten G.'
'Francesconi, M. Grazia'
'Shutt, Thomas H.'
'Wilson, Claire'

_publ_section_title
;
 Strontium oxide iodide
;
_journal_coden_ASTM ACSEBH
_journal_issue 6
_journal_name_full
;
 Acta Crystallographica, Section E: Structure Reports Online
;
_journal_page_first i44
_journal_page_last i45
_journal_paper_doi 10.1107/s1600536801006626
_journal_volume 57
_journal_year 2001
_chemical_formula_iupac 'Sr4 O I6'
_chemical_formula_moiety 'Sr4 O I6'
_chemical_formula_structural 'Sr4 O I6'
_chemical_formula_sum 'I6 O Sr4'
_chemical_formula_weight 1127.88
_chemical_name_common 'strontium oxide iodide'
_space_group_IT_number 186
_symmetry_cell_setting hexagonal
_symmetry_space_group_name_Hall 'P 6c -2c'
_symmetry_space_group_name_H-M 'P 63 m c'
_cell_angle_alpha 90.000000
_cell_angle_beta 90.000000
_cell_angle_gamma 120.000000
_cell_formula_units_Z 2
_cell_length_a 10.7470(10)
_cell_length_b 10.7470(10)
_cell_length_c 7.8678(9)
_cell_measurement_temperature 150(2)
_cell_volume 787.0(3)
_diffrn_ambient_temperature 150(2)
_exptl_crystal_density_diffrn 4.760
_cod_database_code 2200256

loop_
_symmetry_equiv_pos_as_xyz
'x, y, z'
'-x, -y, z+1/2'
'-y, x-y, z'
'-x+y, -x, z'
'x-y, x, z+1/2'
'y, -x+y, z+1/2'
'-x+y, y, z'
'x, x-y, z'
'-y, -x, z'
'y, x, z+1/2'
'-x, -x+y, z+1/2'
'x-y, -y, z+1/2'

loop_
_atom_site_label
_atom_site_fract_x
_atom_site_fract_y
_atom_site_fract_z
_atom_site_U_iso_or_equiv
_atom_site_adp_type
_atom_site_calc_flag
_atom_site_refinement_flags
_atom_site_occupancy
_atom_site_disorder_assembly
_atom_site_disorder_group
_atom_site_type_symbol
Sr1 .3333 .6667 .8847(3) .0290(6) Uani d S 1 . . Sr
Sr2 .21157(7) .42313(14) .48599(16) .0172(3) Uani d S 1 . . Sr
I1 .46542(5) .53458(5) .17690(10) .0174(2) Uani d S 1 . . I
I2 .25533(9) .12766(5) .36865(10) .0175(2) Uani d S 1 . . I
O .3333 .6667 .584(3) .031(5) Uani d S 1 . . O

loop_
_atom_site_aniso_label
_atom_site_aniso_U_11
_atom_site_aniso_U_22
_atom_site_aniso_U_33
_atom_site_aniso_U_12
_atom_site_aniso_U_13
_atom_site_aniso_U_23
Sr1 .0391(10) .0391(10) .0088(12) .0196(5) .000 .000
Sr2 .0181(5) .0200(7) .0142(7) .0100(4) -.0004(3) -.0008(6)
I1 .0187(3) .0187(3) .0129(4) .0078(4) .0015(2) -.0015(2)
I2 .0195(5) .0166(3) .0174(5) .0098(2) .0008(5) .0004(2)
O .027(7) .027(7) .038(12) .014(4) .000 .000

loop_
_geom_bond_atom_site_label_1
_geom_bond_atom_site_label_2
_geom_bond_site_symmetry_2
_geom_bond_distance
_geom_bond_publ_flag
Sr1 O . 2.37(2) y
Sr1 I1 3_666 3.366(2) y
Sr1 I1 4_566 3.366(2) ?
Sr1 I1 1_556 3.366(2) ?
Sr1 I2 6_565 3.830(2) y
Sr1 I2 5 3.830(2) ?
Sr1 I2 2_665 3.830(2) ?
Sr1 Sr2 4_565 3.870(3) ?
Sr1 Sr2 . 3.870(3) ?
Sr1 Sr2 3_665 3.870(3) ?
Sr2 O . 2.393(6) y
Sr2 I2 5 3.392(2) y
Sr2 I1 4_565 3.3947(18) y
Sr2 I1 . 3.3947(18) ?
Sr2 I2 3 3.5567(19) y
Sr2 I2 . 3.5567(19) ?
Sr2 I1 2_665 3.5967(17) y
Sr2 I1 5 3.5967(17) ?
Sr2 Sr2 3_665 3.926(3) ?
Sr2 Sr2 4_565 3.926(3) ?
I1 Sr1 1_554 3.366(2) ?
I1 Sr2 3_665 3.3947(18) ?
I1 Sr2 6_554 3.5967(17) ?
I1 Sr2 2_664 3.5967(17) ?
I2 Sr2 6_554 3.392(2) ?
I2 Sr2 4 3.5567(19) ?
I2 Sr1 2_664 3.830(2) ?
O Sr2 4_565 2.393(6) y
O Sr2 3_665 2.393(6) y
